data_1542766
loop_
_publ_author_name
'Gu, Zheng-Yang'
'Cao, Jia-Jia'
'Wang, Shun-Yi'
'Ji, Shun-Jun'

_publ_section_title
;
 The involvement of the trisulfur radical anion in electron-catalyzed
 sulfur insertion reactions: facile synthesis of benzothiazine derivatives
 under transition metal-free conditions
;
_journal_issue 7
_journal_name_full 'Chem. Sci.'
_journal_page_first 4067
_journal_paper_doi 10.1039/C6SC00240D
_journal_volume 7
_journal_year 2016
_chemical_formula_moiety 'C14 H15 N O S'
_chemical_formula_sum 'C14 H15 N O S'
_chemical_formula_weight 245.33
_chemical_name_systematic
;
 ? 
;
_space_group_crystal_system monoclinic
_space_group_IT_number 14
_space_group_name_Hall '-P 2ybc'
_space_group_name_H-M_alt 'P 1 21/c 1'
_symmetry_space_group_name_Hall '-P 2ybc'
_symmetry_space_group_name_H-M 'P 1 21/c 1'
_atom_sites_solution_hydrogens geom
_atom_sites_solution_primary direct
_atom_sites_solution_secondary difmap
_audit_creation_date 2015-01-15
_audit_creation_method
;
  Olex2 1.2-ac2
  (compiled 2012.03.06 svn.r2239, GUI svn.r4109)
;
_audit_update_record
;
2015-01-15 deposited with the CCDC.
2016-03-04 downloaded from the CCDC.
;
_cell_angle_alpha 90.00
_cell_angle_beta 104.641(3)
_cell_angle_gamma 90.00
_cell_formula_units_Z 4
_cell_length_a 17.5010(19)
_cell_length_b 5.6716(6)
_cell_length_c 12.6807(14)
_cell_measurement_reflns_used 8403
_cell_measurement_temperature 273(2)
_cell_measurement_theta_max 28.07
_cell_measurement_theta_min 3.23
_cell_volume 1217.8(2)
_computing_molecular_graphics
;
O. V. Dolomanov, L. J. Bourhis, R. J. Gildea, J. A. K. Howard and H. Puschmann,
OLEX2: a complete structure solution, refinement and analysis program.
J. Appl. Cryst. (2009). 42, 339-341.
;
_computing_publication_material
;
O. V. Dolomanov, L. J. Bourhis, R. J. Gildea, J. A. K. Howard and H. Puschmann,
OLEX2: a complete structure solution, refinement and analysis program.
J. Appl. Cryst. (2009). 42, 339-341.
;
_computing_structure_refinement
;
XL, G.M. Sheldrick, Acta Cryst.
(2008). A64, 112-122
;
_computing_structure_solution
;
XS, G.M. Sheldrick, Acta Cryst.
(2008). A64, 112-122
;
_diffrn_ambient_temperature 273.15
_diffrn_measured_fraction_theta_full 0.999
_diffrn_measured_fraction_theta_max 0.999
_diffrn_measurement_device_type 'Bruker APEX-II CCD'
_diffrn_measurement_method '\f and \w scans'
_diffrn_radiation_monochromator graphite
_diffrn_radiation_type Mo
_diffrn_radiation_wavelength 0.71073
_diffrn_reflns_av_R_equivalents 0.0946
_diffrn_reflns_av_unetI/netI 0.0518
_diffrn_reflns_limit_h_max 21
_diffrn_reflns_limit_h_min -21
_diffrn_reflns_limit_k_max 7
_diffrn_reflns_limit_k_min -7
_diffrn_reflns_limit_l_max 15
_diffrn_reflns_limit_l_min -15
_diffrn_reflns_number 19390
_diffrn_reflns_theta_full 26.37
_diffrn_reflns_theta_max 26.37
_diffrn_reflns_theta_min 3.23
_diffrn_source 'fine-focus sealed tube'
_diffrn_source_current 1.0
_diffrn_source_power 0.05
_diffrn_source_voltage 50.0
_diffrn_standards_number 0
_exptl_absorpt_coefficient_mu 0.248
_exptl_absorpt_correction_T_max 0.9877
_exptl_absorpt_correction_T_min 0.8861
_exptl_absorpt_correction_type none
_exptl_absorpt_process_details sadabs
_exptl_crystal_colour orange
_exptl_crystal_density_diffrn 1.338
_exptl_crystal_density_method 'not measured'
_exptl_crystal_description plate
_exptl_crystal_F_000 520
_exptl_crystal_size_max 0.5
_exptl_crystal_size_mid 0.4
_exptl_crystal_size_min 0.05
_refine_diff_density_max 0.375
_refine_diff_density_min -0.300
_refine_diff_density_rms 0.060
_refine_ls_extinction_method none
_refine_ls_goodness_of_fit_ref 1.065
_refine_ls_hydrogen_treatment mixed
_refine_ls_matrix_type full
_refine_ls_number_parameters 156
_refine_ls_number_reflns 2486
_refine_ls_number_restraints 0
_refine_ls_restrained_S_all 1.065
_refine_ls_R_factor_all 0.0618
_refine_ls_R_factor_gt 0.0467
_refine_ls_shift/su_max 0.000
_refine_ls_shift/su_mean 0.000
_refine_ls_structure_factor_coef Fsqd
_refine_ls_weighting_details 'calc w=1/[\s^2^(Fo^2^)+(0.1000P)^2^+0.0000P] where P=(Fo^2^+2Fc^2^)/3'
_refine_ls_weighting_scheme calc
_refine_ls_wR_factor_gt 0.1396
_refine_ls_wR_factor_ref 0.1504
_reflns_number_gt 2001
_reflns_number_total 2486
_reflns_threshold_expression >2sigma(I)
_cod_data_source_file c6sc00240d2.cif
_cod_data_source_block b150114a_0ma_a_a_a
_cod_depositor_comments 'Adding full bibliography for 1542766.cif.'
_cod_database_code 1542766

loop_
_space_group_symop_id
_space_group_symop_operation_xyz
1 'x, y, z'
2 '-x, y+1/2, -z+1/2'
3 '-x, -y, -z'
4 'x, -y-1/2, z-1/2'

loop_
_atom_site_label
_atom_site_type_symbol
_atom_site_fract_x
_atom_site_fract_y
_atom_site_fract_z
_atom_site_U_iso_or_equiv
_atom_site_adp_type
_atom_site_occupancy
_atom_site_symmetry_multiplicity
_atom_site_calc_flag
_atom_site_refinement_flags
S1 S 0.66585(3) 0.67870(10) 0.56221(4) 0.0294(2) Uani 1 1 d .
O1 O 0.76587(9) 1.0537(2) 0.52787(11) 0.0311(4) Uani 1 1 d .
N1 N 0.70945(9) 0.6175(3) 0.81490(13) 0.0234(4) Uani 1 1 d .
H1 H 0.7219 0.6001 0.8845 0.028 Uiso 1 1 calc R
C1 C 0.62796(11) 0.4737(3) 0.64064(16) 0.0209(4) Uani 1 1 d .
C2 C 0.57177(12) 0.3136(4) 0.58626(18) 0.0268(5) Uani 1 1 d .
H2 H 0.5540 0.3215 0.5108 0.032 Uiso 1 1 calc R
C3 C 0.54170(12) 0.1427(4) 0.64221(19) 0.0306(5) Uani 1 1 d .
H3 H 0.5043 0.0362 0.6043 0.037 Uiso 1 1 calc R
C4 C 0.56704(12) 0.1301(4) 0.75404(19) 0.0292(5) Uani 1 1 d .
H4 H 0.5471 0.0148 0.7919 0.035 Uiso 1 1 calc R
C5 C 0.62240(11) 0.2901(4) 0.80981(17) 0.0247(5) Uani 1 1 d .
H5 H 0.6394 0.2822 0.8854 0.030 Uiso 1 1 calc R
C6 C 0.65282(11) 0.4620(3) 0.75421(16) 0.0197(4) Uani 1 1 d .
C7 C 0.74608(11) 0.7909(3) 0.77481(16) 0.0194(4) Uani 1 1 d .
C8 C 0.73298(11) 0.8379(3) 0.66616(16) 0.0203(4) Uani 1 1 d .
C9 C 0.77528(11) 1.0186(3) 0.62684(16) 0.0208(4) Uani 1 1 d .
C10 C 0.83154(12) 1.1714(3) 0.70850(17) 0.0242(5) Uani 1 1 d .
H10A H 0.8031 1.3081 0.7245 0.029 Uiso 1 1 calc R
H10B H 0.8728 1.2272 0.6760 0.029 Uiso 1 1 calc R
C11 C 0.86983(11) 1.0451(3) 0.81535(16) 0.0210(4) Uani 1 1 d .
C12 C 0.80381(11) 0.9326(3) 0.85829(16) 0.0224(5) Uani 1 1 d .
H12A H 0.8275 0.8310 0.9194 0.027 Uiso 1 1 calc R
H12B H 0.7754 1.0563 0.8851 0.027 Uiso 1 1 calc R
C13 C 0.92689(12) 0.8575(4) 0.79545(19) 0.0311(5) Uani 1 1 d .
H13A H 0.8993 0.7501 0.7403 0.047 Uiso 1 1 calc R
H13B H 0.9484 0.7726 0.8618 0.047 Uiso 1 1 calc R
H13C H 0.9690 0.9315 0.7717 0.047 Uiso 1 1 calc R
C14 C 0.91432(13) 1.2202(4) 0.90020(18) 0.0301(5) Uani 1 1 d .
H14A H 0.9549 1.2954 0.8737 0.045 Uiso 1 1 calc R
H14B H 0.9378 1.1381 0.9667 0.045 Uiso 1 1 calc R
H14C H 0.8782 1.3371 0.9136 0.045 Uiso 1 1 calc R

loop_
_atom_site_aniso_label
_atom_site_aniso_U_11
_atom_site_aniso_U_22
_atom_site_aniso_U_33
_atom_site_aniso_U_23
_atom_site_aniso_U_13
_atom_site_aniso_U_12
S1 0.0385(4) 0.0347(4) 0.0145(3) -0.0012(2) 0.0055(2) -0.0126(2)
O1 0.0437(9) 0.0336(8) 0.0175(8) 0.0018(6) 0.0105(7) -0.0069(7)
N1 0.0270(9) 0.0304(9) 0.0128(9) -0.0001(7) 0.0048(7) -0.0059(7)
C1 0.0190(10) 0.0242(10) 0.0210(11) -0.0008(8) 0.0080(8) 0.0025(8)
C2 0.0249(11) 0.0344(12) 0.0221(11) -0.0053(9) 0.0080(9) -0.0014(9)
C3 0.0280(11) 0.0324(12) 0.0338(13) -0.0110(10) 0.0123(10) -0.0073(9)
C4 0.0293(11) 0.0278(11) 0.0356(13) 0.0018(10) 0.0173(10) -0.0044(9)
C5 0.0239(10) 0.0309(11) 0.0219(11) 0.0004(9) 0.0102(9) 0.0003(8)
C6 0.0192(10) 0.0223(10) 0.0195(10) -0.0026(8) 0.0086(8) 0.0004(8)
C7 0.0208(10) 0.0212(10) 0.0182(10) -0.0001(8) 0.0085(8) 0.0030(8)
C8 0.0200(10) 0.0229(10) 0.0178(11) -0.0018(8) 0.0043(8) 0.0001(8)
C9 0.0230(10) 0.0219(10) 0.0183(11) 0.0004(8) 0.0070(8) 0.0030(8)
C10 0.0270(11) 0.0215(10) 0.0247(12) -0.0003(8) 0.0078(9) -0.0021(8)
C11 0.0221(10) 0.0217(10) 0.0191(10) -0.0012(8) 0.0051(8) -0.0002(8)
C12 0.0235(10) 0.0256(10) 0.0186(10) 0.0000(8) 0.0062(8) 0.0002(8)
C13 0.0246(11) 0.0315(12) 0.0375(14) -0.0016(10) 0.0084(10) 0.0032(9)
C14 0.0289(11) 0.0297(11) 0.0301(13) -0.0031(9) 0.0048(9) -0.0062(9)

loop_
_atom_type_symbol
_atom_type_description
_atom_type_scat_dispersion_real
_atom_type_scat_dispersion_imag
_atom_type_scat_source
C C 0.0033 0.0016 'International Tables Vol C Tables 4.2.6.8 and 6.1.1.4'
H H 0.0000 0.0000 'International Tables Vol C Tables 4.2.6.8 and 6.1.1.4'
N N 0.0061 0.0033 'International Tables Vol C Tables 4.2.6.8 and 6.1.1.4'
O O 0.0106 0.0060 'International Tables Vol C Tables 4.2.6.8 and 6.1.1.4'
S S 0.1246 0.1234 'International Tables Vol C Tables 4.2.6.8 and 6.1.1.4'

loop_
_geom_angle_atom_site_label_1
_geom_angle_atom_site_label_2
_geom_angle_atom_site_label_3
_geom_angle
C1 S1 C8 100.91(9)
C6 N1 H1 116.9
C7 N1 H1 116.9
C7 N1 C6 126.29(17)
C2 C1 S1 118.11(15)
C2 C1 C6 118.59(18)
C6 C1 S1 123.29(15)
C1 C2 H2 119.4
C3 C2 C1 121.2(2)
C3 C2 H2 119.4
C2 C3 H3 120.0
C4 C3 C2 120.0(2)
C4 C3 H3 120.0
C3 C4 H4 120.2
C3 C4 C5 119.60(19)
C5 C4 H4 120.2
C4 C5 H5 119.7
C4 C5 C6 120.7(2)
C6 C5 H5 119.7
C1 C6 N1 121.92(17)
C5 C6 N1 118.17(18)
C5 C6 C1 119.90(18)
N1 C7 C8 123.44(18)
N1 C7 C12 115.25(17)
C8 C7 C12 121.31(17)
C7 C8 S1 124.13(15)
C7 C8 C9 121.59(17)
C9 C8 S1 114.25(15)
O1 C9 C8 121.44(18)
O1 C9 C10 119.93(17)
C8 C9 C10 118.62(17)
C9 C10 H10A 108.8
C9 C10 H10B 108.8
C9 C10 C11 113.75(16)
H10A C10 H10B 107.7
C11 C10 H10A 108.8
C11 C10 H10B 108.8
C10 C11 C12 107.97(16)
C13 C11 C10 109.82(17)
C13 C11 C12 110.60(16)
C13 C11 C14 109.41(16)
C14 C11 C10 110.58(15)
C14 C11 C12 108.44(16)
C7 C12 C11 113.94(16)
C7 C12 H12A 108.8
C7 C12 H12B 108.8
C11 C12 H12A 108.8
C11 C12 H12B 108.8
H12A C12 H12B 107.7
C11 C13 H13A 109.5
C11 C13 H13B 109.5
C11 C13 H13C 109.5
H13A C13 H13B 109.5
H13A C13 H13C 109.5
H13B C13 H13C 109.5
C11 C14 H14A 109.5
C11 C14 H14B 109.5
C11 C14 H14C 109.5
H14A C14 H14B 109.5
H14A C14 H14C 109.5
H14B C14 H14C 109.5

loop_
_geom_bond_atom_site_label_1
_geom_bond_atom_site_label_2
_geom_bond_distance
S1 C1 1.7648(19)
S1 C8 1.775(2)
O1 C9 1.240(2)
N1 H1 0.8600
N1 C6 1.402(2)
N1 C7 1.342(2)
C1 C2 1.387(3)
C1 C6 1.397(3)
C2 H2 0.9300
C2 C3 1.381(3)
C3 H3 0.9300
C3 C4 1.377(3)
C4 H4 0.9300
C4 C5 1.384(3)
C5 H5 0.9300
C5 C6 1.386(3)
C7 C8 1.365(3)
C7 C12 1.499(3)
C8 C9 1.426(3)
C9 C10 1.509(3)
C10 H10A 0.9700
C10 H10B 0.9700
C10 C11 1.529(3)
C11 C12 1.535(3)
C11 C13 1.523(3)
C11 C14 1.525(3)
C12 H12A 0.9700
C12 H12B 0.9700
C13 H13A 0.9600
C13 H13B 0.9600
C13 H13C 0.9600
C14 H14A 0.9600
C14 H14B 0.9600
C14 H14C 0.9600

loop_
_geom_hbond_atom_site_label_D
_geom_hbond_atom_site_label_H
_geom_hbond_atom_site_label_A
_geom_hbond_distance_DH
_geom_hbond_distance_HA
_geom_hbond_distance_DA
_geom_hbond_angle_DHA
_geom_hbond_site_symmetry_A
N1 H1 O1 0.86 1.99 2.804(2) 158.2 4_576
